data_2311276
loop_
_publ_author_name
'Glatz, Mathias'
'St\"oger, Berthold'
'Kirchner, Karl'

_publ_section_title
;
 Non-order-disorder allotwinning of the rhenium pincer complex
 cis-Re[(PNP<sup>CH<sub>2</sub></sup>-iPr)(CO)<sub>2</sub>Cl].
;
_journal_coeditor_code PS5063SUP1
_journal_issue 'Pt 5'
_journal_name_full 'Acta crystallographica Section B, Structural science, crystal engineering and materials'
_journal_page_first 941
_journal_page_last 949
_journal_paper_doi 10.1107/S205252061701006X
_journal_volume 73
_journal_year 2017
_chemical_formula_sum 'C21 H35 Cl N O2 P2 Re'
_chemical_formula_weight 617.1
_space_group_IT_number 14
_space_group_name_Hall '-P 2ybc'
_space_group_name_H-M_alt 'P 1 21/c 1'
_symmetry_cell_setting monoclinic
_symmetry_Int_Tables_number 14
_symmetry_space_group_name_Hall '-P 2ybc'
_symmetry_space_group_name_H-M 'P 1 21/c 1'
_audit_creation_method 'Jana2006 Version : 26/04/2017'
_cell_angle_alpha 90
_cell_angle_beta 68.684(3)
_cell_angle_gamma 90
_cell_formula_units_Z 4
_cell_length_a 9.6475(7)
_cell_length_b 10.7392(8)
_cell_length_c 25.629(2)
_cell_measurement_reflns_used 39
_cell_measurement_temperature 200
_cell_measurement_theta_max 15.22
_cell_measurement_theta_min 2.02
_cell_volume 2473.7(3)
_computing_cell_refinement 'SAINT-Plus (Bruker, 2016)'
_computing_data_collection 'Apex 3 (Bruker, 2016)'
_computing_data_reduction 'SAINT-Plus (Bruker, 2016)'
_computing_molecular_graphics 'Mercury (C. F. Macrae et al., 2008)'
_computing_structure_refinement 'Jana 2006 (V. Pet\<r\'i\<cek et al., 2014)'
_computing_structure_solution 'SHELXT (G. Sheldrick, 2015)'
_diffrn_ambient_temperature 200
_diffrn_measured_fraction_theta_full 0.98
_diffrn_measured_fraction_theta_max 0.87
_diffrn_measurement_device 'four-circle diffractometer'
_diffrn_measurement_device_type 'Bruker KAPPA APEX II CCD'
_diffrn_measurement_method '\w- and \f-scans'
_diffrn_radiation_probe x-ray
_diffrn_radiation_source 'X-ray tube'
_diffrn_radiation_type 'Mo K\a'
_diffrn_radiation_wavelength 0.71075
_diffrn_reflns_av_R_equivalents 0.0385
_diffrn_reflns_av_unetI/netI 0.0575
_diffrn_reflns_limit_h_max 13
_diffrn_reflns_limit_h_min -26
_diffrn_reflns_limit_k_max 15
_diffrn_reflns_limit_k_min -15
_diffrn_reflns_limit_l_max 36
_diffrn_reflns_limit_l_min -33
_diffrn_reflns_number 33905
_diffrn_reflns_theta_full 21.55
_diffrn_reflns_theta_max 30.15
_diffrn_reflns_theta_min 1.7
_exptl_absorpt_coefficient_mu 5.166
_exptl_absorpt_correction_T_max 0.27
_exptl_absorpt_correction_T_min 0.10
_exptl_absorpt_correction_type multi-scan
_exptl_absorpt_process_details SADABS
_exptl_crystal_colour yellow
_exptl_crystal_density_diffrn 1.6571
_exptl_crystal_description block
_exptl_crystal_F_000 2448
_exptl_crystal_size_max 0.45
_exptl_crystal_size_mid 0.35
_exptl_crystal_size_min 0.25
_refine_diff_density_max 3.48
_refine_diff_density_min -2.28
_refine_ls_extinction_method none
_refine_ls_goodness_of_fit_gt 2.03
_refine_ls_goodness_of_fit_ref 1.71
_refine_ls_hydrogen_treatment constr
_refine_ls_number_constraints 310
_refine_ls_number_parameters 452
_refine_ls_number_reflns 12472
_refine_ls_number_restraints 0
_refine_ls_R_factor_all 0.1050
_refine_ls_R_factor_gt 0.0476
_refine_ls_shift/su_max 0.0275
_refine_ls_shift/su_mean 0.0006
_refine_ls_structure_factor_coef F
_refine_ls_weighting_details w=1/(\s^2^(F)+0.0001F^2^)
_refine_ls_weighting_scheme sigma
_refine_ls_wR_factor_gt 0.0477
_refine_ls_wR_factor_ref 0.0526
_reflns_number_gt 7417
_reflns_number_total 12472
_reflns_threshold_expression I>3\s(I)
_cod_data_source_file ps5063sup1.cif
_cod_data_source_block RePNP1
_cod_depositor_comments
;
The following automatic conversions were performed:

data item '_diffrn_radiation_probe' value 'X-ray' was changed to
'x-ray' in accordance with the
/home/saulius/struct/COD-crude-data/automatic-downloads/DataCite-retrospective/IUCr/depositions/lib/dictionaries/cif_core.dic
dictionary named 'cif_core.dic' version 2.4.2 last updated on
2011-04-26.

Automatic conversion script
Id: cif_fix_values 7556 2019-12-06 15:28:31Z antanas 
;
_cod_original_sg_symbol_Hall '-P 2ycb'
_cod_original_formula_sum 'C21 H35 Cl1 N1 O2 P2 Re1'
_cod_database_code 2311276

loop_
_space_group_symop_id
_space_group_symop_operation_xyz
1 x,y,z
2 -x,y+1/2,-z+1/2
3 -x,-y,-z
4 x,-y+1/2,z+1/2

loop_
_atom_site_label
_atom_site_type_symbol
_atom_site_fract_x
_atom_site_fract_y
_atom_site_fract_z
_atom_site_adp_type
_atom_site_U_iso_or_equiv
_atom_site_site_symmetry_multiplicity
_atom_site_occupancy
_atom_site_calc_flag
Re1 Re -0.00319(5) 0.22461(6) 0.14034(3) Uani 0.02243(19) 4 1 d
Cl1 Cl -0.1601(6) 0.2362(6) 0.0813(2) Uani 0.0307(19) 4 0.726(11) d
Cl1' Cl 0.1562(17) 0.1975(15) 0.1950(6) Uani 0.0307(19) 4 0.274(11) d
P1 P -0.1989(3) 0.1497(3) 0.22106(13) Uani 0.0282(14) 4 1 d
P2 P 0.1973(3) 0.2235(4) 0.05157(12) Uani 0.0291(12) 4 1 d
O1 O 0.1893(14) 0.2044(13) 0.2098(5) Uiso 0.029(4) 4 0.726(11) d
O2 O -0.0400(11) 0.4986(10) 0.1662(4) Uiso 0.063(3) 4 1 d
O1' O -0.204(4) 0.271(4) 0.0738(15) Uiso 0.029(4) 4 0.274(11) d
N1 N 0.0105(8) 0.0195(11) 0.1226(3) Uiso 0.021(3) 4 1 d
C1 C -0.0633(13) -0.0637(12) 0.1631(5) Uiso 0.027(3) 4 1 d
C2 C -0.0600(14) -0.1891(13) 0.1517(5) Uiso 0.038(4) 4 1 d
C3 C 0.0276(15) -0.2350(13) 0.0976(6) Uiso 0.050(4) 4 1 d
C4 C 0.0994(13) -0.1477(11) 0.0575(5) Uiso 0.038(3) 4 1 d
C5 C 0.0915(14) -0.0222(12) 0.0686(5) Uiso 0.035(4) 4 1 d
C6 C -0.1368(13) -0.0140(12) 0.2206(5) Uiso 0.043(4) 4 1 d
C7 C 0.1605(11) 0.0748(10) 0.0242(4) Uiso 0.022(3) 4 1 d
C8 C -0.2075(13) 0.2010(11) 0.2911(5) Uiso 0.031(3) 4 1 d
C9 C -0.3008(16) 0.1141(14) 0.3404(5) Uani 0.058(7) 4 1 d
C10 C -0.2551(18) 0.3338(15) 0.3033(6) Uani 0.066(9) 4 1 d
C11 C -0.3937(15) 0.1394(14) 0.2238(6) Uiso 0.051(4) 4 1 d
C12 C -0.404(2) 0.0448(16) 0.1802(8) Uani 0.097(12) 4 1 d
C13 C -0.446(2) 0.2712(18) 0.2128(8) Uani 0.080(10) 4 1 d
C14 C 0.3923(15) 0.2077(15) 0.0467(6) Uiso 0.035(3) 4 1 d
C15 C 0.4237(16) 0.0896(14) 0.0713(6) Uani 0.052(7) 4 1 d
C16 C 0.4397(16) 0.3244(15) 0.0687(6) Uani 0.060(8) 4 1 d
C17 C 0.1934(16) 0.3307(13) -0.0036(6) Uiso 0.049(4) 4 1 d
C18 C 0.3119(19) 0.3121(16) -0.0591(6) Uani 0.079(8) 4 1 d
C19 C 0.1900(15) 0.4669(14) 0.0133(7) Uani 0.077(9) 4 1 d
C20 C 0.1177(19) 0.216(2) 0.1817(7) Uiso 0.011(4) 4 0.726(11) d
C21 C -0.0212(15) 0.3842(14) 0.1563(6) Uiso 0.051(4) 4 1 d
C20' C -0.129(4) 0.264(4) 0.0995(17) Uiso 0.011(4) 4 0.274(11) d
H1c2 H -0.1171 -0.245948 0.180352 Uiso 0.0452 4 1 d
H1c3 H 0.0361 -0.322519 0.089396 Uiso 0.0595 4 1 d
H1c4 H 0.157457 -0.175661 0.020411 Uiso 0.046 4 1 d
H1c6 H -0.069612 -0.019443 0.240466 Uiso 0.052 4 1 d
H2c6 H -0.220652 -0.065312 0.240807 Uiso 0.052 4 1 d
H1c7 H 0.097472 0.088347 0.003156 Uiso 0.0266 4 1 d
H2c7 H 0.251289 0.04286 -0.002692 Uiso 0.0266 4 1 d
H1c8 H -0.106362 0.194517 0.288934 Uiso 0.0372 4 1 d
H1c9 H -0.273575 0.12923 0.372345 Uiso 0.0702 4 1 d
H2c9 H -0.404772 0.131213 0.349997 Uiso 0.0702 4 1 d
H3c9 H -0.281107 0.028704 0.329101 Uiso 0.0702 4 1 d
H1c10 H -0.191049 0.38612 0.274065 Uiso 0.0789 4 1 d
H2c10 H -0.355801 0.342705 0.30513 Uiso 0.0789 4 1 d
H3c10 H -0.248978 0.357792 0.338453 Uiso 0.0789 4 1 d
H1c11 H -0.457594 0.111295 0.260194 Uiso 0.0611 4 1 d
H1c12 H -0.34323 -0.026338 0.179804 Uiso 0.1162 4 1 d
H2c12 H -0.505342 0.018967 0.189767 Uiso 0.1162 4 1 d
H3c12 H -0.36925 0.082869 0.143815 Uiso 0.1162 4 1 d
H1c13 H -0.469047 0.321268 0.245934 Uiso 0.0957 4 1 d
H2c13 H -0.368026 0.310326 0.182456 Uiso 0.0957 4 1 d
H3c13 H -0.533004 0.26312 0.203258 Uiso 0.0957 4 1 d
H1c14 H 0.453876 0.199941 0.007818 Uiso 0.0417 4 1 d
H1c15 H 0.404164 0.01972 0.051575 Uiso 0.0627 4 1 d
H2c15 H 0.52611 0.088265 0.067871 Uiso 0.0627 4 1 d
H3c15 H 0.360947 0.084863 0.110089 Uiso 0.0627 4 1 d
H1c16 H 0.446597 0.392143 0.043455 Uiso 0.0717 4 1 d
H2c16 H 0.367633 0.344069 0.104944 Uiso 0.0717 4 1 d
H3c16 H 0.534916 0.310948 0.071678 Uiso 0.0717 4 1 d
H1c17 H 0.101397 0.3094 -0.007769 Uiso 0.0585 4 1 d
H1c18 H 0.323302 0.224749 -0.067492 Uiso 0.0949 4 1 d
H2c18 H 0.285512 0.354398 -0.087111 Uiso 0.0949 4 1 d
H3c18 H 0.403961 0.345113 -0.058586 Uiso 0.0949 4 1 d
H1c19 H 0.277549 0.485785 0.021249 Uiso 0.0928 4 1 d
H2c19 H 0.186992 0.518749 -0.016781 Uiso 0.0928 4 1 d
H3c19 H 0.103201 0.482017 0.046078 Uiso 0.0928 4 1 d

loop_
_atom_site_aniso_label
_atom_site_aniso_type_symbol
_atom_site_aniso_U_11
_atom_site_aniso_U_22
_atom_site_aniso_U_33
_atom_site_aniso_U_12
_atom_site_aniso_U_13
_atom_site_aniso_U_23
Re1 Re 0.0195(3) 0.0215(3) 0.0251(3) 0.0004(3) -0.00655(16) -0.0028(3)
Cl1 Cl 0.026(3) 0.044(4) 0.023(2) 0.008(2) -0.0103(19) -0.001(2)
Cl1' Cl 0.026(3) 0.044(4) 0.023(2) 0.008(2) -0.0103(19) -0.001(2)
P1 P 0.0234(19) 0.041(3) 0.0181(17) -0.0024(17) -0.0045(14) -0.0022(16)
P2 P 0.0200(16) 0.046(2) 0.0185(15) 0.0002(18) -0.0035(12) 0.0002(17)
C9 C 0.052(10) 0.090(13) 0.030(9) 0.004(10) -0.010(7) 0.002(8)
C10 C 0.059(12) 0.091(14) 0.054(12) 0.003(11) -0.030(9) -0.023(10)
C12 C 0.054(14) 0.108(18) 0.138(19) -0.029(13) -0.046(14) 0.032(15)
C13 C 0.035(11) 0.14(2) 0.073(13) 0.015(12) -0.027(10) -0.039(12)
C15 C 0.025(9) 0.083(13) 0.047(10) 0.020(9) -0.011(7) -0.021(9)
C16 C 0.019(8) 0.083(14) 0.069(12) -0.020(9) -0.006(8) 0.025(10)
C18 C 0.071(13) 0.112(15) 0.031(9) 0.020(13) 0.009(9) 0.021(10)
C19 C 0.069(13) 0.080(14) 0.064(13) 0.001(11) -0.002(10) 0.030(10)

loop_
_atom_type_symbol
_atom_type_scat_dispersion_real
_atom_type_scat_dispersion_imag
_atom_type_scat_source
C 0.0033 0.0016 'International Tables Vol C tables 4.2.6.8 and 6.1.1.1'
H 0.0000 0.0000 'International Tables Vol C tables 4.2.6.8 and 6.1.1.1'
Cl 0.1484 0.1585 'International Tables Vol C tables 4.2.6.8 and 6.1.1.1'
N 0.0061 0.0033 'International Tables Vol C tables 4.2.6.8 and 6.1.1.1'
O 0.0106 0.0060 'International Tables Vol C tables 4.2.6.8 and 6.1.1.1'
P 0.1023 0.0942 'International Tables Vol C tables 4.2.6.8 and 6.1.1.1'
Re -1.0185 7.2310 'International Tables Vol C tables 4.2.6.8 and 6.1.1.1'

loop_
_geom_angle_atom_site_label_1
_geom_angle_atom_site_label_2
_geom_angle_atom_site_label_3
_geom_angle
P1 Re1 P2 159.74(13)
P1 Re1 C20 87.2(5)
P1 Re1 C21 98.5(4)
P1 Re1 C20' 95.1(11)
P2 Re1 C20 94.9(4)
P2 Re1 C21 101.8(4)
P2 Re1 C20' 86.3(10)
C20 Re1 C21 86.7(9)
C20 Re1 C20' 170.0(16)
C21 Re1 C20' 83.4(15)
O1' Cl1 N1 168(4)
O1' Cl1 C20' 116(5)
N1 Cl1 C20' 72(4)
O1 Cl1' N1 152(2)
O1 Cl1' C20 153(4)
N1 Cl1' C20 55(3)
Re1 P1 C6 99.4(4)
Re1 P1 C8 119.0(4)
Re1 P1 C11 121.7(5)
C6 P1 C8 100.9(6)
C6 P1 C11 105.3(6)
C8 P1 C11 107.0(6)
Re1 P2 C7 99.5(3)
Re1 P2 C14 121.1(5)
Re1 P2 C17 119.6(4)
C7 P2 C14 103.2(6)
C7 P2 C17 101.0(6)
C14 P2 C17 108.1(7)
Cl1' O1 C20 14(2)
Cl1 O1' C20' 34(3)
Cl1 N1 Cl1' 97.9(4)
Cl1 N1 C1 122.3(7)
Cl1 N1 C5 94.2(8)
Cl1' N1 C1 99.4(8)
Cl1' N1 C5 122.9(8)
C1 N1 C5 119.8(11)
N1 C1 C2 121.0(10)
N1 C1 C6 116.8(11)
C2 C1 C6 122.0(11)
C1 C2 C3 120.4(11)
C1 C2 H1c2 119.81
C3 C2 H1c2 119.81
C2 C3 C4 116.7(12)
C2 C3 H1c3 121.63
C4 C3 H1c3 121.63
C3 C4 C5 122.6(11)
C3 C4 H1c4 118.7
C5 C4 H1c4 118.7
N1 C5 C4 119.3(11)
N1 C5 C7 117.5(11)
C4 C5 C7 123.1(11)
P1 C6 C1 112.6(9)
P1 C6 H1c6 109.47
P1 C6 H2c6 109.47
C1 C6 H1c6 109.47
C1 C6 H2c6 109.47
H1c6 C6 H2c6 106.18
P2 C7 C5 114.1(9)
P2 C7 H1c7 109.47
P2 C7 H2c7 109.47
C5 C7 H1c7 109.47
C5 C7 H2c7 109.47
H1c7 C7 H2c7 104.4
P1 C8 C9 114.6(9)
P1 C8 C10 112.9(10)
P1 C8 H1c8 103.71
C9 C8 C10 110.9(10)
C9 C8 H1c8 106.06
C10 C8 H1c8 108.01
C8 C9 H1c9 109.47
C8 C9 H2c9 109.47
C8 C9 H3c9 109.47
H1c9 C9 H2c9 109.47
H1c9 C9 H3c9 109.47
H2c9 C9 H3c9 109.47
C8 C10 H1c10 109.47
C8 C10 H2c10 109.47
C8 C10 H3c10 109.47
H1c10 C10 H2c10 109.47
H1c10 C10 H3c10 109.47
H2c10 C10 H3c10 109.47
P1 C11 C12 110.0(10)
P1 C11 C13 109.1(11)
P1 C11 H1c11 109.84
C12 C11 C13 110.9(15)
C12 C11 H1c11 108.06
C13 C11 H1c11 108.94
C11 C12 H1c12 109.47
C11 C12 H2c12 109.47
C11 C12 H3c12 109.47
H1c12 C12 H2c12 109.47
H1c12 C12 H3c12 109.47
H2c12 C12 H3c12 109.47
C11 C13 H1c13 109.47
C11 C13 H2c13 109.47
C11 C13 H3c13 109.47
H1c13 C13 H2c13 109.47
H1c13 C13 H3c13 109.47
H2c13 C13 H3c13 109.47
P2 C14 C15 114.0(10)
P2 C14 C16 109.7(10)
P2 C14 H1c14 107.98
C15 C14 C16 114.3(14)
C15 C14 H1c14 102.68
C16 C14 H1c14 107.63
C14 C15 H1c15 109.47
C14 C15 H2c15 109.47
C14 C15 H3c15 109.47
H1c15 C15 H2c15 109.47
H1c15 C15 H3c15 109.47
H2c15 C15 H3c15 109.47
C14 C16 H1c16 109.47
C14 C16 H2c16 109.47
C14 C16 H3c16 109.47
H1c16 C16 H2c16 109.47
H1c16 C16 H3c16 109.47
H2c16 C16 H3c16 109.47
P2 C17 C18 115.6(11)
P2 C17 C19 112.9(11)
P2 C17 H1c17 102.47
C18 C17 C19 109.4(12)
C18 C17 H1c17 106.47
C19 C17 H1c17 109.56
C17 C18 H1c18 109.47
C17 C18 H2c18 109.47
C17 C18 H3c18 109.47
H1c18 C18 H2c18 109.47
H1c18 C18 H3c18 109.47
H2c18 C18 H3c18 109.47
C17 C19 H1c19 109.47
C17 C19 H2c19 109.47
C17 C19 H3c19 109.47
H1c19 C19 H2c19 109.47
H1c19 C19 H3c19 109.47
H2c19 C19 H3c19 109.47
Re1 C20 Cl1' 164(3)
Re1 C20 O1 175.5(17)
Cl1' C20 O1 13.0(19)
Re1 C21 O2 176.3(15)
Re1 C20' Cl1 141(5)
Re1 C20' O1' 171(4)
Cl1 C20' O1' 30(3)

loop_
_geom_bond_atom_site_label_1
_geom_bond_atom_site_label_2
_geom_bond_distance
Re1 P1 2.378(3)
Re1 P2 2.391(3)
Re1 C20 1.84(2)
Re1 C21 1.756(15)
Re1 C20' 1.92(5)
Cl1 O1' 0.65(4)
Cl1 N1 3.243(12)
Cl1 C20' 0.70(5)
Cl1' O1 0.58(2)
Cl1' N1 3.31(2)
Cl1' C20 0.62(3)
P1 C6 1.856(13)
P1 C8 1.850(13)
P1 C11 1.858(16)
P2 C7 1.831(12)
P2 C14 1.848(15)
P2 C17 1.833(15)
O1 C20 1.17(3)
O2 C21 1.254(18)
O1' C20' 1.15(7)
N1 C1 1.358(14)
N1 C5 1.393(14)
C1 C2 1.376(19)
C1 C6 1.483(17)
C2 C3 1.425(18)
C2 H1c2 0.96
C3 C4 1.376(18)
C3 H1c3 0.96
C4 C5 1.373(18)
C4 H1c4 0.96
C5 C7 1.507(16)
C6 H1c6 0.96
C6 H2c6 0.96
C7 H1c7 0.96
C7 H2c7 0.96
C8 C9 1.565(17)
C8 C10 1.50(2)
C8 H1c8 0.96
C9 H1c9 0.96
C9 H2c9 0.96
C9 H3c9 0.96
C10 H1c10 0.96
C10 H2c10 0.96
C10 H3c10 0.96
C11 C12 1.54(3)
C11 C13 1.56(3)
C11 H1c11 0.96
C12 H1c12 0.96
C12 H2c12 0.96
C12 H3c12 0.96
C13 H1c13 0.96
C13 H2c13 0.96
C13 H3c13 0.96
C14 C15 1.50(2)
C14 C16 1.51(2)
C14 H1c14 0.96
C15 H1c15 0.96
C15 H2c15 0.96
C15 H3c15 0.96
C16 H1c16 0.96
C16 H2c16 0.96
C16 H3c16 0.96
C17 C18 1.479(18)
C17 C19 1.52(2)
C17 H1c17 0.96
C18 H1c18 0.96
C18 H2c18 0.96
C18 H3c18 0.96
C19 H1c19 0.96
C19 H2c19 0.96
C19 H3c19 0.96

loop_
_twin_individual_id
_twin_individual_mass_fraction_refined
_twin_individual_twin_matrix_11
_twin_individual_twin_matrix_12
_twin_individual_twin_matrix_13
_twin_individual_twin_matrix_21
_twin_individual_twin_matrix_22
_twin_individual_twin_matrix_23
_twin_individual_twin_matrix_31
_twin_individual_twin_matrix_32
_twin_individual_twin_matrix_33
1 0.2066(10) 1 0 0 0 1 0 0 0 1
2 0.7934(10) 1 0 0 0 1 0 0 0 1
